data_2105279
loop_
_publ_author_name
'Garc\'ia-Tu\~n\'on, Esther'
'Dacu\~na, Bruno'
'Zaragoza, Guillermo'
'Franco, Jaime'
'Guiti\'an, Francisco'

_publ_section_title
;
 Cl--OH ion-exchanging process in chlorapatite
 (Ca~5~(PO~4~)~3~Cl~<i>x~</i>(OH)~1{-~<i>x</i>}) -- a deep insight
;
_journal_coeditor_code ZB5021
_journal_issue 5
_journal_name_full 'Acta Crystallographica Section B'
_journal_page_first 467
_journal_page_last 479
_journal_paper_doi 10.1107/S0108768112019520
_journal_volume 68
_journal_year 2012
_chemical_compound_source 'synthesis as described'
_chemical_formula_moiety '3(O4 P),0.44(Cl),0.56(OH),5(Ca)'
_chemical_formula_sum 'Ca5 Cl0.44 H0.56 O12.56 P3'
_chemical_formula_weight 510.42
_chemical_name_systematic
;
 ?
;
_space_group_IT_number 176
_symmetry_cell_setting trigonal
_symmetry_Int_Tables_number 176
_symmetry_space_group_name_Hall '-P 6c'
_symmetry_space_group_name_H-M 'P 63/m'
_atom_sites_solution_hydrogens geom
_atom_sites_solution_primary direct
_atom_sites_solution_secondary difmap
_audit_conform_dict_location ftp://ftp.iucr.org/pub/cif_core.dic
_audit_conform_dict_name cif_core.dic
_audit_conform_dict_version 2.4
_audit_creation_date 2012-01-17T11:02:27-00:00
_audit_creation_method 'WinGX routine CIF_UPDATE'
_cell_angle_alpha 90
_cell_angle_beta 90
_cell_angle_gamma 120
_cell_formula_units_Z 2
_cell_length_a 9.4815(2)
_cell_length_b 9.4815(2)
_cell_length_c 6.8200(3)
_cell_measurement_reflns_used 2987
_cell_measurement_temperature 100(2)
_cell_measurement_theta_max 27.36
_cell_measurement_theta_min 2.44
_cell_measurement_wavelength 0.71073
_cell_volume 530.97(3)
_computing_cell_refinement 'APPEX2 (BRUKER AXS, 2005)'
_computing_data_collection 'APPEX2 (BRUKER AXS, 2005)'
_computing_data_reduction 'APPEX2 (BRUKER AXS, 2005)'
_computing_molecular_graphics 'Ortep-3 for Windows (Farrugia, 1997)'
_computing_publication_material 'WinGX publication routines (Farrugia, 1999)'
_computing_structure_refinement 'SHELXL-97 (Sheldrick, 2008)'
_computing_structure_solution 'SIR2004 (Giacovazzo et al, 2004)'
_diffrn_ambient_temperature 100(2)
_diffrn_measured_fraction_theta_full 1
_diffrn_measured_fraction_theta_max 1
_diffrn_measurement_device 'four-circle diffractometer'
_diffrn_measurement_device_type 'BRUKER APPEX-II CCD'
_diffrn_measurement_method 'omega and phi scans'
_diffrn_radiation_monochromator graphite
_diffrn_radiation_probe x-ray
_diffrn_radiation_source 'fine-focus sealed tube'
_diffrn_radiation_type MoK\a
_diffrn_radiation_wavelength 0.7107
_diffrn_reflns_av_R_equivalents 0.0239
_diffrn_reflns_av_unetI/netI 0.0165
_diffrn_reflns_limit_h_max 13
_diffrn_reflns_limit_h_min -13
_diffrn_reflns_limit_k_max 13
_diffrn_reflns_limit_k_min -13
_diffrn_reflns_limit_l_max 9
_diffrn_reflns_limit_l_min -9
_diffrn_reflns_number 2999
_diffrn_reflns_theta_full 30.56
_diffrn_reflns_theta_max 30.56
_diffrn_reflns_theta_min 2.48
_exptl_absorpt_coefficient_mu 3.16
_exptl_absorpt_correction_T_max 1
_exptl_absorpt_correction_T_min 0.815
_exptl_absorpt_correction_type multi-scan
_exptl_absorpt_process_details 'BRUKER SADABS'
_exptl_crystal_colour colourless
_exptl_crystal_density_diffrn 3.193
_exptl_crystal_density_method 'not measured'
_exptl_crystal_description prism
_exptl_crystal_F_000 507.2
_exptl_crystal_size_max 0.11
_exptl_crystal_size_mid 0.08
_exptl_crystal_size_min 0.04
_refine_diff_density_max 1.445
_refine_diff_density_min -0.923
_refine_diff_density_rms 0.139
_refine_ls_extinction_method none
_refine_ls_goodness_of_fit_ref 1.126
_refine_ls_hydrogen_treatment mixed
_refine_ls_matrix_type full
_refine_ls_number_parameters 47
_refine_ls_number_reflns 588
_refine_ls_number_restraints 15
_refine_ls_restrained_S_all 1.113
_refine_ls_R_factor_all 0.0355
_refine_ls_R_factor_gt 0.0337
_refine_ls_shift/su_max 0
_refine_ls_shift/su_mean 0
_refine_ls_structure_factor_coef Fsqd
_refine_ls_weighting_details 'calc w=1/[\s^2^(Fo^2^)+(0.0229P)^2^+2.4011P] where P=(Fo^2^+2Fc^2^)/3'
_refine_ls_weighting_scheme calc
_refine_ls_wR_factor_gt 0.074
_refine_ls_wR_factor_ref 0.0748
_reflns_number_gt 552
_reflns_number_total 588
_reflns_threshold_expression >2\s(I)
_cod_data_source_file zb5021.cif
_cod_data_source_block 1450l
_cod_database_code 2105279

loop_
_symmetry_equiv_pos_as_xyz
'x, y, z'
'-x, -y, z+1/2'
'-y, x-y, z'
'y, -x+y, z+1/2'
'-x+y, -x, z'
'x-y, x, z+1/2'
'-x, -y, -z'
'x, y, -z-1/2'
'y, -x+y, -z'
'-y, x-y, -z-1/2'
'x-y, x, -z'
'-x+y, -x, -z-1/2'

loop_
_atom_site_label
_atom_site_type_symbol
_atom_site_fract_x
_atom_site_fract_y
_atom_site_fract_z
_atom_site_U_iso_or_equiv
_atom_site_adp_type
_atom_site_occupancy
_atom_site_symmetry_multiplicity
_atom_site_calc_flag
_atom_site_refinement_flags
_atom_site_disorder_group
Ca1 Ca 0.3333 0.6667 1.00217(12) 0.00778(19) Uani 1 3 d S .
Ca2 Ca 0.74372(10) 0.74879(9) 0.25 0.01253(19) Uani 1 2 d S .
P1 P 0.59806(10) 0.62892(10) 0.75 0.00514(18) Uani 1 2 d S .
O2 O 0.4105(3) 0.5338(3) 0.75 0.0182(6) Uani 1 2 d S .
O3 O 0.6484(3) 0.7363(3) 0.5680(3) 0.0241(5) Uani 1 1 d . .
O4 O 0.6671(3) 0.5130(3) 0.75 0.0082(4) Uani 1 2 d S .
Cl1 Cl 1 1 0.4685(9) 0.014 Uani 0.220(4) 3 d SPU 1
O1 O 1 1 0.129(3) 0.017(2) Uani 0.152(8) 3 d SPDU 2
H1 H 1 1 0 0.021 Uiso 0.303(16) 6 d SPD 2
O1A O 1 1 0.25 0.0162(15) Uani 0.257(14) 6 d SPDU 3
H1A H 1 1 0.106(3) 0.019 Uiso 0.129(7) 3 d SPD 3

loop_
_atom_site_aniso_label
_atom_site_aniso_U_11
_atom_site_aniso_U_22
_atom_site_aniso_U_33
_atom_site_aniso_U_23
_atom_site_aniso_U_13
_atom_site_aniso_U_12
Ca1 0.0093(2) 0.0093(2) 0.0047(4) 0 0 0.00465(12)
Ca2 0.0203(4) 0.0175(4) 0.0061(3) 0 0 0.0142(3)
P1 0.0071(4) 0.0059(4) 0.0045(4) 0 0 0.0049(3)
O2 0.0081(12) 0.0131(13) 0.0356(17) 0 0 0.0069(10)
O3 0.0470(14) 0.0211(10) 0.0178(10) 0.0139(8) 0.0211(10) 0.0273(10)
O4 0.0109(11) 0.0080(11) 0.0092(11) 0 0 0.0072(9)
Cl1 0.008 0.008 0.026 0 0 0.004
O1 0.011(2) 0.011(2) 0.029(4) 0 0 0.0057(12)
O1A 0.0105(17) 0.0105(17) 0.028(3) 0 0 0.0052(9)

loop_
_atom_type_symbol
_atom_type_description
_atom_type_scat_dispersion_real
_atom_type_scat_dispersion_imag
_atom_type_scat_source
O O 0.0106 0.006 'International Tables Vol C Tables 4.2.6.8 and 6.1.1.4'
P P 0.1023 0.0942 'International Tables Vol C Tables 4.2.6.8 and 6.1.1.4'
Cl Cl 0.1484 0.1585 'International Tables Vol C Tables 4.2.6.8 and 6.1.1.4'
Ca Ca 0.2262 0.3064 'International Tables Vol C Tables 4.2.6.8 and 6.1.1.4'
H H 0 0 'International Tables Vol C Tables 4.2.6.8 and 6.1.1.4'

loop_
_geom_angle_atom_site_label_1
_geom_angle_atom_site_label_2
_geom_angle_atom_site_label_3
_geom_angle
_geom_angle_site_symmetry_1
_geom_angle_site_symmetry_3
O4 Ca1 O4 75.81(6) 11_557 9_567
O4 Ca1 O4 75.81(6) 11_557 7_667
O4 Ca1 O4 75.81(6) 9_567 7_667
O4 Ca1 O2 91.39(6) 11_557 5_565
O4 Ca1 O2 152.83(9) 9_567 5_565
O4 Ca1 O2 124.76(8) 7_667 5_565
O4 Ca1 O2 124.76(8) 11_557 3_665
O4 Ca1 O2 91.39(6) 9_567 3_665
O4 Ca1 O2 152.83(9) 7_667 3_665
O2 Ca1 O2 76.17(7) 5_565 3_665
O4 Ca1 O2 152.83(9) 11_557 .
O4 Ca1 O2 124.76(8) 9_567 .
O4 Ca1 O2 91.39(6) 7_667 .
O2 Ca1 O2 76.17(7) 5_565 .
O2 Ca1 O2 76.17(7) 3_665 .
O4 Ca1 O3 69.66(7) 11_557 10_667
O4 Ca1 O3 84.80(7) 9_567 10_667
O4 Ca1 O3 143.61(7) 7_667 10_667
O2 Ca1 O3 68.20(8) 5_565 10_667
O2 Ca1 O3 55.62(8) 3_665 10_667
O2 Ca1 O3 124.80(7) . 10_667
O4 Ca1 O3 84.80(8) 11_557 12_567
O4 Ca1 O3 143.61(7) 9_567 12_567
O4 Ca1 O3 69.66(7) 7_667 12_567
O2 Ca1 O3 55.62(8) 5_565 12_567
O2 Ca1 O3 124.80(7) 3_665 12_567
O2 Ca1 O3 68.20(8) . 12_567
O3 Ca1 O3 117.06(3) 10_667 12_567
O4 Ca1 O3 143.61(7) 11_557 8_557
O4 Ca1 O3 69.66(7) 9_567 8_557
O4 Ca1 O3 84.80(7) 7_667 8_557
O2 Ca1 O3 124.80(7) 5_565 8_557
O2 Ca1 O3 68.20(8) 3_665 8_557
O2 Ca1 O3 55.62(8) . 8_557
O3 Ca1 O3 117.06(3) 10_667 8_557
O3 Ca1 O3 117.06(3) 12_567 8_557
O4 Ca1 P1 97.98(6) 11_557 3_665
O4 Ca1 P1 91.27(5) 9_567 3_665
O4 Ca1 P1 166.64(5) 7_667 3_665
O2 Ca1 P1 66.50(6) 5_565 3_665
O2 Ca1 P1 27.68(6) 3_665 3_665
O2 Ca1 P1 98.92(6) . 3_665
O3 Ca1 P1 28.32(4) 10_667 3_665
O3 Ca1 P1 122.11(5) 12_567 3_665
O3 Ca1 P1 93.99(5) 8_557 3_665
O4 Ca1 P1 91.27(5) 11_557 5_565
O4 Ca1 P1 166.64(5) 9_567 5_565
O4 Ca1 P1 97.98(6) 7_667 5_565
O2 Ca1 P1 27.68(6) 5_565 5_565
O2 Ca1 P1 98.92(6) 3_665 5_565
O2 Ca1 P1 66.50(6) . 5_565
O3 Ca1 P1 93.99(5) 10_667 5_565
O3 Ca1 P1 28.32(4) 12_567 5_565
O3 Ca1 P1 122.11(5) 8_557 5_565
P1 Ca1 P1 93.93(2) 3_665 5_565
O4 Ca1 P1 166.64(5) 11_557 .
O4 Ca1 P1 97.98(6) 9_567 .
O4 Ca1 P1 91.27(5) 7_667 .
O2 Ca1 P1 98.92(6) 5_565 .
O2 Ca1 P1 66.50(6) 3_665 .
O2 Ca1 P1 27.68(7) . .
O3 Ca1 P1 122.11(5) 10_667 .
O3 Ca1 P1 93.99(5) 12_567 .
O3 Ca1 P1 28.32(4) 8_557 .
P1 Ca1 P1 93.93(2) 3_665 .
P1 Ca1 P1 93.93(2) 5_565 .
O2 Ca2 O3 86.38(6) 7_666 8_556
O2 Ca2 O3 86.38(6) 7_666 .
O3 Ca2 O3 137.17(13) 8_556 .
O2 Ca2 O1A 152.04(7) 7_666 .
O3 Ca2 O1A 102.97(7) 8_556 .
O3 Ca2 O1A 102.97(7) . .
O2 Ca2 O1 146.7(2) 7_666 8_556
O3 Ca2 O1 120.9(4) 8_556 8_556
O3 Ca2 O1 84.9(4) . 8_556
O1A Ca2 O1 18.9(4) . 8_556
O2 Ca2 O1 146.7(2) 7_666 .
O3 Ca2 O1 84.9(4) 8_556 .
O3 Ca2 O1 120.9(4) . .
O1A Ca2 O1 18.9(4) . .
O1 Ca2 O1 37.8(8) 8_556 .
O2 Ca2 O3 73.77(8) 7_666 11_656
O3 Ca2 O3 137.11(8) 8_556 11_656
O3 Ca2 O3 80.06(4) . 11_656
O1A Ca2 O3 81.88(6) . 11_656
O1 Ca2 O3 73.08(18) 8_556 11_656
O1 Ca2 O3 91.4(2) . 11_656
O2 Ca2 O3 73.77(8) 7_666 6_654
O3 Ca2 O3 80.06(4) 8_556 6_654
O3 Ca2 O3 137.11(8) . 6_654
O1A Ca2 O3 81.88(6) . 6_654
O1 Ca2 O3 91.4(2) 8_556 6_654
O1 Ca2 O3 73.08(18) . 6_654
O3 Ca2 O3 58.18(9) 11_656 6_654
O2 Ca2 O4 103.73(9) 7_666 9_566
O3 Ca2 O4 70.47(6) 8_556 9_566
O3 Ca2 O4 70.47(6) . 9_566
O1A Ca2 O4 104.23(6) . 9_566
O1 Ca2 O4 103.45(6) 8_556 9_566
O1 Ca2 O4 103.45(6) . 9_566
O3 Ca2 O4 150.53(5) 11_656 9_566
O3 Ca2 O4 150.53(5) 6_654 9_566
O2 Ca2 Cl1 138.67(9) 7_666 .
O3 Ca2 Cl1 132.91(12) 8_556 .
O3 Ca2 Cl1 72.58(12) . .
O1A Ca2 Cl1 31.77(11) . .
O1 Ca2 Cl1 12.9(4) 8_556 .
O1 Ca2 Cl1 50.7(4) . .
O3 Ca2 Cl1 67.91(7) 11_656 .
O3 Ca2 Cl1 97.81(8) 6_654 .
O4 Ca2 Cl1 102.07(5) 9_566 .
O2 Ca2 Cl1 138.67(9) 7_666 8_556
O3 Ca2 Cl1 72.58(12) 8_556 8_556
O3 Ca2 Cl1 132.91(12) . 8_556
O1A Ca2 Cl1 31.77(11) . 8_556
O1 Ca2 Cl1 50.7(4) 8_556 8_556
O1 Ca2 Cl1 12.9(4) . 8_556
O3 Ca2 Cl1 97.81(8) 11_656 8_556
O3 Ca2 Cl1 67.91(7) 6_654 8_556
O4 Ca2 Cl1 102.07(5) 9_566 8_556
Cl1 Ca2 Cl1 63.5(2) . 8_556
O2 Ca2 Cl1 133.66(8) 7_666 7_776
O3 Ca2 Cl1 139.12(10) 8_556 7_776
O3 Ca2 Cl1 66.09(11) . 7_776
O1A Ca2 Cl1 38.59(9) . 7_776
O1 Ca2 Cl1 19.7(4) 8_556 7_776
O1 Ca2 Cl1 57.5(4) . 7_776
O3 Ca2 Cl1 65.56(6) 11_656 7_776
O3 Ca2 Cl1 101.12(7) 6_654 7_776
O4 Ca2 Cl1 101.08(4) 9_566 7_776
Cl1 Ca2 Cl1 6.8(2) . 7_776
Cl1 Ca2 Cl1 70.35(2) 8_556 7_776
O2 Ca2 H1A 144.9(3) 7_666 .
O3 Ca2 H1A 81.7(4) 8_556 .
O3 Ca2 H1A 124.0(4) . .
O1A Ca2 H1A 22.2(4) . .
O1 Ca2 H1A 41.1(6) 8_556 .
O1 Ca2 H1A 3.3(6) . .
O3 Ca2 H1A 93.0(2) 11_656 .
O3 Ca2 H1A 71.66(19) 6_654 .
O4 Ca2 H1A 103.16(7) 9_566 .
Cl1 Ca2 H1A 54.0(4) . .
Cl1 Ca2 H1A 9.5(4) 8_556 .
Cl1 Ca2 H1A 60.8(4) 7_776 .
O3 P1 O3 109.18(18) 8_557 .
O3 P1 O4 112.05(9) 8_557 .
O3 P1 O4 112.05(9) . .
O3 P1 O2 106.01(12) 8_557 .
O3 P1 O2 106.01(12) . .
O4 P1 O2 111.18(15) . .
O3 P1 Ca2 54.71(9) 8_557 9_566
O3 P1 Ca2 54.71(9) . 9_566
O4 P1 Ca2 134.87(11) . 9_566
O2 P1 Ca2 113.94(11) . 9_566
O3 P1 Ca1 59.30(10) 8_557 .
O3 P1 Ca1 111.33(9) . .
O4 P1 Ca1 135.86(7) . .
O2 P1 Ca1 47.66(7) . .
Ca2 P1 Ca1 78.96(2) 9_566 .
O3 P1 Ca1 111.33(9) 8_557 8_557
O3 P1 Ca1 59.30(10) . 8_557
O4 P1 Ca1 135.86(7) . 8_557
O2 P1 Ca1 47.66(7) . 8_557
Ca2 P1 Ca1 78.96(2) 9_566 8_557
Ca1 P1 Ca1 64.86(3) . 8_557
O3 P1 Ca2 81.79(10) 8_557 11_656
O3 P1 Ca2 81.79(10) . 11_656
O4 P1 Ca2 54.66(10) . 11_656
O2 P1 Ca2 165.84(11) . 11_656
Ca2 P1 Ca2 80.22(3) 9_566 11_656
Ca1 P1 Ca2 141.03(2) . 11_656
Ca1 P1 Ca2 141.03(2) 8_557 11_656
O3 P1 Ca2 121.05(11) 8_557 7_666
O3 P1 Ca2 121.05(11) . 7_666
O4 P1 Ca2 76.72(10) . 7_666
Ca2 P1 Ca2 148.40(3) 9_566 7_666
Ca1 P1 Ca2 74.48(2) . 7_666
Ca1 P1 Ca2 74.48(2) 8_557 7_666
Ca2 P1 Ca2 131.38(3) 11_656 7_666
P1 O2 Ca2 123.51(15) . 7_666
P1 O2 Ca1 104.66(11) . .
Ca2 O2 Ca1 114.54(9) 7_666 .
P1 O2 Ca1 104.66(11) . 8_557
Ca2 O2 Ca1 114.54(9) 7_666 8_557
Ca1 O2 Ca1 89.16(9) . 8_557
P1 O3 Ca2 140.96(12) . .
P1 O3 Ca2 96.15(11) . 9_566
Ca2 O3 Ca2 117.41(9) . 9_566
P1 O3 Ca1 92.38(11) . 8_557
Ca2 O3 Ca1 101.34(9) . 8_557
Ca2 O3 Ca1 98.15(7) 9_566 8_557
P1 O4 Ca1 131.21(7) . 2_664
P1 O4 Ca1 131.21(7) . 7_667
Ca1 O4 Ca1 89.62(8) 2_664 7_667
P1 O4 Ca2 98.42(12) . 11_656
Ca1 O4 Ca2 99.43(7) 2_664 11_656
Ca1 O4 Ca2 99.43(7) 7_667 11_656
Cl1 Cl1 Ca2 121.77(11) 7_776 .
Cl1 Cl1 Ca2 121.77(10) 7_776 3_765
Ca2 Cl1 Ca2 94.83(14) . 3_765
Cl1 Cl1 Ca2 121.77(11) 7_776 5_675
Ca2 Cl1 Ca2 94.83(14) . 5_675
Ca2 Cl1 Ca2 94.83(14) 3_765 5_675
Cl1 Cl1 Ca2 51.41(8) 7_776 7_776
Ca2 Cl1 Ca2 173.2(2) . 7_776
Ca2 Cl1 Ca2 89.77(2) 3_765 7_776
Ca2 Cl1 Ca2 89.77(2) 5_675 7_776
Cl1 Cl1 Ca2 51.41(9) 7_776 11_656
Ca2 Cl1 Ca2 89.77(2) . 11_656
Ca2 Cl1 Ca2 89.77(2) 3_765 11_656
Ca2 Cl1 Ca2 173.2(2) 5_675 11_656
Ca2 Cl1 Ca2 85.21(13) 7_776 11_656
Cl1 Cl1 Ca2 51.41(10) 7_776 9_566
Ca2 Cl1 Ca2 89.77(2) . 9_566
Ca2 Cl1 Ca2 173.2(2) 3_765 9_566
Ca2 Cl1 Ca2 89.77(2) 5_675 9_566
Ca2 Cl1 Ca2 85.21(13) 7_776 9_566
Ca2 Cl1 Ca2 85.21(13) 11_656 9_566
O1 O1 Ca2 71.1(4) 8_556 3_765
O1 O1 Ca2 71.1(4) 8_556 .
Ca2 O1 Ca2 110.0(4) 3_765 .
O1 O1 Ca2 71.1(4) 8_556 5_675
Ca2 O1 Ca2 110.0(4) 3_765 5_675
Ca2 O1 Ca2 110.0(4) . 5_675
O1 O1 H1 180.000(4) 8_556 .
Ca2 O1 H1 108.9(4) 3_765 .
Ca2 O1 H1 108.9(4) . .
Ca2 O1 H1 108.9(4) 5_675 .
O1 O1 H1A 180.00(5) 8_556 .
Ca2 O1 H1A 108.9(4) 3_765 .
Ca2 O1 H1A 108.9(4) . .
Ca2 O1 H1A 108.9(4) 5_675 .
Ca2 O1A Ca2 120 . 3_765
Ca2 O1A Ca2 120 . 5_675
Ca2 O1A Ca2 120 3_765 5_675
Ca2 O1A H1A 90.000(8) . .
Ca2 O1A H1A 90.000(6) 3_765 .
Ca2 O1A H1A 90.000(2) 5_675 .

loop_
_geom_bond_atom_site_label_1
_geom_bond_atom_site_label_2
_geom_bond_distance
_geom_bond_site_symmetry_2
Ca1 O4 2.3982(18) 11_557
Ca1 O4 2.3982(18) 9_567
Ca1 O4 2.3982(18) 7_667
Ca1 O2 2.450(2) 5_565
Ca1 O2 2.450(2) 3_665
Ca1 O2 2.450(2) .
Ca1 O3 2.760(3) 10_667
Ca1 O3 2.760(3) 12_567
Ca1 O3 2.760(3) 8_557
Ca1 P1 3.2069(8) 3_665
Ca1 P1 3.2069(8) 5_565
Ca1 P1 3.2069(8) .
Ca2 O2 2.323(3) 7_666
Ca2 O3 2.330(2) 8_556
Ca2 O3 2.330(2) .
Ca2 O1A 2.4063(8) .
Ca2 O1 2.543(6) 8_556
Ca2 O1 2.543(6) .
Ca2 O3 2.552(2) 11_656
Ca2 O3 2.552(2) 6_654
Ca2 O4 2.766(3) 9_566
Ca2 Cl1 2.830(3) .
Ca2 Cl1 2.830(3) 8_556
Ca2 Cl1 3.078(4) 7_776
Ca2 H1A 2.599(8) .
P1 O3 1.523(2) 8_557
P1 O3 1.523(2) .
P1 O4 1.535(2) .
P1 O2 1.540(3) .
P1 Ca2 3.1089(11) 9_566
P1 Ca1 3.2069(8) 8_557
P1 Ca2 3.3539(11) 11_656
P1 Ca2 3.4236(11) 7_666
O2 Ca2 2.323(3) 7_666
O2 Ca1 2.450(2) 8_557
O3 Ca2 2.552(2) 9_566
O3 Ca1 2.760(3) 8_557
O4 Ca1 2.3982(18) 2_664
O4 Ca1 2.3982(18) 7_667
O4 Ca2 2.766(3) 11_656
Cl1 Cl1 0.430(12) 7_776
Cl1 Ca2 2.830(3) 3_765
Cl1 Ca2 2.830(3) 5_675
Cl1 Ca2 3.078(4) 7_776
Cl1 Ca2 3.078(4) 11_656
Cl1 Ca2 3.078(4) 9_566
O1 O1 1.65(4) 8_556
O1 Ca2 2.543(6) 3_765
O1 Ca2 2.543(6) 5_675
O1 H1 0.881(18) .
O1 H1A 0.16(3) .
O1A Ca2 2.4063(8) 3_765
O1A Ca2 2.4063(8) 5_675
O1A H1A 0.98(2) .

loop_
_geom_torsion_atom_site_label_1
_geom_torsion_atom_site_label_2
_geom_torsion_atom_site_label_3
_geom_torsion_atom_site_label_4
_geom_torsion
_geom_torsion_site_symmetry_1
_geom_torsion_site_symmetry_4
O4 Ca1 P1 O3 -62.0(3) 11_557 8_557
O4 Ca1 P1 O3 -0.72(11) 9_567 8_557
O4 Ca1 P1 O3 -76.57(11) 7_667 8_557
O2 Ca1 P1 O3 157.92(12) 5_565 8_557
O2 Ca1 P1 O3 87.32(11) 3_665 8_557
O2 Ca1 P1 O3 -167.16(14) . 8_557
O3 Ca1 P1 O3 88.13(5) 10_667 8_557
O3 Ca1 P1 O3 -146.27(11) 12_567 8_557
P1 Ca1 P1 O3 91.11(10) 3_665 8_557
P1 Ca1 P1 O3 -174.66(10) 5_565 8_557
O4 Ca1 P1 O3 -162.3(3) 11_557 .
O4 Ca1 P1 O3 -100.99(12) 9_567 .
O4 Ca1 P1 O3 -176.85(13) 7_667 .
O2 Ca1 P1 O3 57.65(13) 5_565 .
O2 Ca1 P1 O3 -12.96(13) 3_665 .
O2 Ca1 P1 O3 92.57(15) . .
O3 Ca1 P1 O3 -12.15(16) 10_667 .
O3 Ca1 P1 O3 113.45(12) 12_567 .
O3 Ca1 P1 O3 -100.3(2) 8_557 .
P1 Ca1 P1 O3 -9.16(11) 3_665 .
P1 Ca1 P1 O3 85.06(11) 5_565 .
O4 Ca1 P1 O4 28.9(2) 11_557 .
O4 Ca1 P1 O4 90.15(15) 9_567 .
O4 Ca1 P1 O4 14.30(17) 7_667 .
O2 Ca1 P1 O4 -111.21(13) 5_565 .
O2 Ca1 P1 O4 178.19(13) 3_665 .
O2 Ca1 P1 O4 -76.28(16) . .
O3 Ca1 P1 O4 179.00(13) 10_667 .
O3 Ca1 P1 O4 -55.40(13) 12_567 .
O3 Ca1 P1 O4 90.87(15) 8_557 .
P1 Ca1 P1 O4 -178.02(12) 3_665 .
P1 Ca1 P1 O4 -83.79(12) 5_565 .
O4 Ca1 P1 O2 105.2(3) 11_557 .
O4 Ca1 P1 O2 166.43(12) 9_567 .
O4 Ca1 P1 O2 90.58(12) 7_667 .
O2 Ca1 P1 O2 -34.92(13) 5_565 .
O2 Ca1 P1 O2 -105.53(16) 3_665 .
O3 Ca1 P1 O2 -104.72(12) 10_667 .
O3 Ca1 P1 O2 20.88(11) 12_567 .
O3 Ca1 P1 O2 167.16(14) 8_557 .
P1 Ca1 P1 O2 -101.73(10) 3_665 .
P1 Ca1 P1 O2 -7.51(10) 5_565 .
O4 Ca1 P1 Ca2 -117.3(3) 11_557 9_566
O4 Ca1 P1 Ca2 -56.07(5) 9_567 9_566
O4 Ca1 P1 Ca2 -131.92(5) 7_667 9_566
O2 Ca1 P1 Ca2 102.58(6) 5_565 9_566
O2 Ca1 P1 Ca2 31.97(6) 3_665 9_566
O2 Ca1 P1 Ca2 137.50(11) . 9_566
O3 Ca1 P1 Ca2 32.78(6) 10_667 9_566
O3 Ca1 P1 Ca2 158.38(5) 12_567 9_566
O3 Ca1 P1 Ca2 -55.35(10) 8_557 9_566
P1 Ca1 P1 Ca2 35.766(18) 3_665 9_566
P1 Ca1 P1 Ca2 129.990(16) 5_565 9_566
O4 Ca1 P1 Ca1 159.8(3) 11_557 8_557
O4 Ca1 P1 Ca1 -138.95(5) 9_567 8_557
O4 Ca1 P1 Ca1 145.20(5) 7_667 8_557
O2 Ca1 P1 Ca1 19.70(6) 5_565 8_557
O2 Ca1 P1 Ca1 -50.91(6) 3_665 8_557
O2 Ca1 P1 Ca1 54.62(10) . 8_557
O3 Ca1 P1 Ca1 -50.10(6) 10_667 8_557
O3 Ca1 P1 Ca1 75.50(4) 12_567 8_557
O3 Ca1 P1 Ca1 -138.22(10) 8_557 8_557
P1 Ca1 P1 Ca1 -47.112(11) 3_665 8_557
P1 Ca1 P1 Ca1 47.112(12) 5_565 8_557
O4 Ca1 P1 Ca2 -58.4(3) 11_557 11_656
O4 Ca1 P1 Ca2 2.83(7) 9_567 11_656
O4 Ca1 P1 Ca2 -73.02(7) 7_667 11_656
O2 Ca1 P1 Ca2 161.47(7) 5_565 11_656
O2 Ca1 P1 Ca2 90.87(7) 3_665 11_656
O2 Ca1 P1 Ca2 -163.61(12) . 11_656
O3 Ca1 P1 Ca2 91.68(7) 10_667 11_656
O3 Ca1 P1 Ca2 -142.72(6) 12_567 11_656
O3 Ca1 P1 Ca2 3.55(10) 8_557 11_656
P1 Ca1 P1 Ca2 94.66(5) 3_665 11_656
P1 Ca1 P1 Ca2 -171.11(5) 5_565 11_656
O4 Ca1 P1 Ca2 79.9(3) 11_557 7_666
O4 Ca1 P1 Ca2 141.22(5) 9_567 7_666
O4 Ca1 P1 Ca2 65.36(5) 7_667 7_666
O2 Ca1 P1 Ca2 -60.14(6) 5_565 7_666
O2 Ca1 P1 Ca2 -130.75(6) 3_665 7_666
O2 Ca1 P1 Ca2 -25.22(10) . 7_666
O3 Ca1 P1 Ca2 -129.94(6) 10_667 7_666
O3 Ca1 P1 Ca2 -4.34(4) 12_567 7_666
O3 Ca1 P1 Ca2 141.94(10) 8_557 7_666
P1 Ca1 P1 Ca2 -126.951(17) 3_665 7_666
P1 Ca1 P1 Ca2 -32.726(17) 5_565 7_666
O3 P1 O2 Ca2 -122.01(9) 8_557 7_666
O3 P1 O2 Ca2 122.01(9) . 7_666
O4 P1 O2 Ca2 0 . 7_666
Ca2 P1 O2 Ca2 180 9_566 7_666
Ca1 P1 O2 Ca2 -133.49(7) . 7_666
Ca1 P1 O2 Ca2 133.49(7) 8_557 7_666
Ca2 P1 O2 Ca2 0 11_656 7_666
O3 P1 O2 Ca1 11.47(13) 8_557 .
O3 P1 O2 Ca1 -104.50(10) . .
O4 P1 O2 Ca1 133.49(7) . .
Ca2 P1 O2 Ca1 -46.51(7) 9_566 .
Ca1 P1 O2 Ca1 -93.03(14) 8_557 .
Ca2 P1 O2 Ca1 133.49(7) 11_656 .
Ca2 P1 O2 Ca1 133.49(7) 7_666 .
O3 P1 O2 Ca1 104.50(10) 8_557 8_557
O3 P1 O2 Ca1 -11.47(13) . 8_557
O4 P1 O2 Ca1 -133.49(7) . 8_557
Ca2 P1 O2 Ca1 46.51(7) 9_566 8_557
Ca1 P1 O2 Ca1 93.03(14) . 8_557
Ca2 P1 O2 Ca1 -133.49(7) 11_656 8_557
Ca2 P1 O2 Ca1 -133.49(7) 7_666 8_557
O4 Ca1 O2 P1 -150.76(12) 11_557 .
O4 Ca1 O2 P1 -16.42(14) 9_567 .
O4 Ca1 O2 P1 -90.07(11) 7_667 .
O2 Ca1 O2 P1 144.38(12) 5_565 .
O2 Ca1 O2 P1 65.50(15) 3_665 .
O3 Ca1 O2 P1 93.94(11) 10_667 .
O3 Ca1 O2 P1 -157.48(12) 12_567 .
O3 Ca1 O2 P1 -7.34(8) 8_557 .
P1 Ca1 O2 P1 81.40(9) 3_665 .
P1 Ca1 O2 P1 171.83(11) 5_565 .
O4 Ca1 O2 Ca2 -12.4(2) 11_557 7_666
O4 Ca1 O2 Ca2 121.89(10) 9_567 7_666
O4 Ca1 O2 Ca2 48.25(10) 7_667 7_666
O2 Ca1 O2 Ca2 -77.30(14) 5_565 7_666
O2 Ca1 O2 Ca2 -156.18(12) 3_665 7_666
O3 Ca1 O2 Ca2 -127.74(8) 10_667 7_666
O3 Ca1 O2 Ca2 -19.17(8) 12_567 7_666
O3 Ca1 O2 Ca2 130.98(11) 8_557 7_666
P1 Ca1 O2 Ca2 -140.28(7) 3_665 7_666
P1 Ca1 O2 Ca2 -49.85(8) 5_565 7_666
P1 Ca1 O2 Ca2 138.32(15) . 7_666
O4 Ca1 O2 Ca1 104.30(14) 11_557 8_557
O4 Ca1 O2 Ca1 -121.36(8) 9_567 8_557
O4 Ca1 O2 Ca1 164.99(9) 7_667 8_557
O2 Ca1 O2 Ca1 39.44(9) 5_565 8_557
O2 Ca1 O2 Ca1 -39.44(9) 3_665 8_557
O3 Ca1 O2 Ca1 -11.00(12) 10_667 8_557
O3 Ca1 O2 Ca1 97.58(8) 12_567 8_557
O3 Ca1 O2 Ca1 -112.28(10) 8_557 8_557
P1 Ca1 O2 Ca1 -23.54(8) 3_665 8_557
P1 Ca1 O2 Ca1 66.89(6) 5_565 8_557
P1 Ca1 O2 Ca1 -104.94(13) . 8_557
O3 P1 O3 Ca2 144.72(14) 8_557 .
O4 P1 O3 Ca2 20.0(3) . .
O2 P1 O3 Ca2 -101.5(3) . .
Ca2 P1 O3 Ca2 150.2(3) 9_566 .
Ca1 P1 O3 Ca2 -151.7(2) . .
Ca1 P1 O3 Ca2 -111.3(3) 8_557 .
Ca2 P1 O3 Ca2 66.4(2) 11_656 .
Ca2 P1 O3 Ca2 -67.4(3) 7_666 .
O3 P1 O3 Ca2 -5.5(2) 8_557 9_566
O4 P1 O3 Ca2 -130.23(11) . 9_566
O2 P1 O3 Ca2 108.31(12) . 9_566
Ca1 P1 O3 Ca2 58.12(10) . 9_566
Ca1 P1 O3 Ca2 98.47(8) 8_557 9_566
Ca2 P1 O3 Ca2 -83.79(8) 11_656 9_566
Ca2 P1 O3 Ca2 142.37(6) 7_666 9_566
O3 P1 O3 Ca1 -103.96(15) 8_557 8_557
O4 P1 O3 Ca1 131.30(11) . 8_557
O2 P1 O3 Ca1 9.84(12) . 8_557
Ca2 P1 O3 Ca1 -98.47(8) 9_566 8_557
Ca1 P1 O3 Ca1 -40.35(9) . 8_557
Ca2 P1 O3 Ca1 177.75(6) 11_656 8_557
Ca2 P1 O3 Ca1 43.90(9) 7_666 8_557
O2 Ca2 O3 P1 32.8(3) 7_666 .
O3 Ca2 O3 P1 113.6(2) 8_556 .
O1A Ca2 O3 P1 -120.5(2) . .
O1 Ca2 O3 P1 -115.0(3) 8_556 .
O1 Ca2 O3 P1 -126.9(3) . .
O3 Ca2 O3 P1 -41.3(3) 11_656 .
O3 Ca2 O3 P1 -28.5(4) 6_654 .
O4 Ca2 O3 P1 138.8(3) 9_566 .
Cl1 Ca2 O3 P1 -111.1(3) . .
Cl1 Ca2 O3 P1 -132.8(2) 8_556 .
Cl1 Ca2 O3 P1 -108.9(3) 7_776 .
O2 Ca2 O3 Ca2 179.04(12) 7_666 9_566
O3 Ca2 O3 Ca2 -100.24(18) 8_556 9_566
O1A Ca2 O3 Ca2 25.71(11) . 9_566
O1 Ca2 O3 Ca2 31.22(15) 8_556 9_566
O1 Ca2 O3 Ca2 19.3(2) . 9_566
O3 Ca2 O3 Ca2 104.90(6) 11_656 9_566
O3 Ca2 O3 Ca2 117.71(7) 6_654 9_566
O4 Ca2 O3 Ca2 -75.01(10) 9_566 9_566
Cl1 Ca2 O3 Ca2 35.09(9) . 9_566
Cl1 Ca2 O3 Ca2 13.44(17) 8_556 9_566
Cl1 Ca2 O3 Ca2 37.34(9) 7_776 9_566
O2 Ca2 O3 Ca1 -75.48(8) 7_666 8_557
O3 Ca2 O3 Ca1 5.24(19) 8_556 8_557
O1A Ca2 O3 Ca1 131.19(5) . 8_557
O1 Ca2 O3 Ca1 136.70(13) 8_556 8_557
O1 Ca2 O3 Ca1 124.78(16) . 8_557
O3 Ca2 O3 Ca1 -149.62(7) 11_656 8_557
O3 Ca2 O3 Ca1 -136.81(14) 6_654 8_557
O4 Ca2 O3 Ca1 30.47(6) 9_566 8_557
Cl1 Ca2 O3 Ca1 140.57(7) . 8_557
Cl1 Ca2 O3 Ca1 118.92(9) 8_556 8_557
Cl1 Ca2 O3 Ca1 142.82(7) 7_776 8_557
O3 P1 O4 Ca1 -172.04(17) 8_557 2_664
O3 P1 O4 Ca1 -48.9(2) . 2_664
O2 P1 O4 Ca1 69.52(16) . 2_664
Ca2 P1 O4 Ca1 -110.48(16) 9_566 2_664
Ca1 P1 O4 Ca1 119.88(8) . 2_664
Ca1 P1 O4 Ca1 19.2(2) 8_557 2_664
Ca2 P1 O4 Ca1 -110.48(16) 11_656 2_664
Ca2 P1 O4 Ca1 69.52(16) 7_666 2_664
O3 P1 O4 Ca1 48.9(2) 8_557 7_667
O3 P1 O4 Ca1 172.04(17) . 7_667
O2 P1 O4 Ca1 -69.52(16) . 7_667
Ca2 P1 O4 Ca1 110.48(16) 9_566 7_667
Ca1 P1 O4 Ca1 -19.2(2) . 7_667
Ca1 P1 O4 Ca1 -119.88(8) 8_557 7_667
Ca2 P1 O4 Ca1 110.48(16) 11_656 7_667
Ca2 P1 O4 Ca1 -69.52(16) 7_666 7_667
O3 P1 O4 Ca2 -61.56(12) 8_557 11_656
O3 P1 O4 Ca2 61.56(12) . 11_656
O2 P1 O4 Ca2 180 . 11_656
Ca2 P1 O4 Ca2 0 9_566 11_656
Ca1 P1 O4 Ca2 -129.64(9) . 11_656
Ca1 P1 O4 Ca2 129.64(9) 8_557 11_656
Ca2 P1 O4 Ca2 180 7_666 11_656
O2 Ca2 Cl1 Cl1 -45.24(13) 7_666 7_776
O3 Ca2 Cl1 Cl1 156.84(9) 8_556 7_776
O3 Ca2 Cl1 Cl1 17.57(6) . 7_776
O1A Ca2 Cl1 Cl1 180.000(3) . 7_776
O1 Ca2 Cl1 Cl1 180.000(4) 8_556 7_776
O1 Ca2 Cl1 Cl1 180.000(3) . 7_776
O3 Ca2 Cl1 Cl1 -68.54(7) 11_656 7_776
O3 Ca2 Cl1 Cl1 -119.49(5) 6_654 7_776
O4 Ca2 Cl1 Cl1 82.39(4) 9_566 7_776
Cl1 Ca2 Cl1 Cl1 180.000(2) 8_556 7_776
O2 Ca2 Cl1 Ca2 87.1(2) 7_666 3_765
O3 Ca2 Cl1 Ca2 -70.80(9) 8_556 3_765
O3 Ca2 Cl1 Ca2 149.93(11) . 3_765
O1A Ca2 Cl1 Ca2 -47.64(9) . 3_765
O1 Ca2 Cl1 Ca2 -47.64(9) 8_556 3_765
O1 Ca2 Cl1 Ca2 -47.64(9) . 3_765
O3 Ca2 Cl1 Ca2 63.82(7) 11_656 3_765
O3 Ca2 Cl1 Ca2 12.87(11) 6_654 3_765
O4 Ca2 Cl1 Ca2 -145.25(7) 9_566 3_765
Cl1 Ca2 Cl1 Ca2 -47.64(9) 8_556 3_765
Cl1 Ca2 Cl1 Ca2 132.36(9) 7_776 3_765
O2 Ca2 Cl1 Ca2 -177.60(9) 7_666 5_675
O3 Ca2 Cl1 Ca2 24.48(15) 8_556 5_675
O3 Ca2 Cl1 Ca2 -114.79(10) . 5_675
O1A Ca2 Cl1 Ca2 47.64(9) . 5_675
O1 Ca2 Cl1 Ca2 47.64(9) 8_556 5_675
O1 Ca2 Cl1 Ca2 47.64(9) . 5_675
O3 Ca2 Cl1 Ca2 159.10(14) 11_656 5_675
O3 Ca2 Cl1 Ca2 108.15(9) 6_654 5_675
O4 Ca2 Cl1 Ca2 -49.97(11) 9_566 5_675
Cl1 Ca2 Cl1 Ca2 47.64(9) 8_556 5_675
Cl1 Ca2 Cl1 Ca2 -132.36(9) 7_776 5_675
O2 Ca2 Cl1 Ca2 -2.63(18) 7_666 11_656
O3 Ca2 Cl1 Ca2 -160.55(9) 8_556 11_656
O3 Ca2 Cl1 Ca2 60.18(9) . 11_656
O1A Ca2 Cl1 Ca2 -137.39(7) . 11_656
O1 Ca2 Cl1 Ca2 -137.39(7) 8_556 11_656
O1 Ca2 Cl1 Ca2 -137.39(7) . 11_656
O3 Ca2 Cl1 Ca2 -25.94(6) 11_656 11_656
O3 Ca2 Cl1 Ca2 -76.89(9) 6_654 11_656
O4 Ca2 Cl1 Ca2 125.00(6) 9_566 11_656
Cl1 Ca2 Cl1 Ca2 -137.39(7) 8_556 11_656
Cl1 Ca2 Cl1 Ca2 42.61(7) 7_776 11_656
O2 Ca2 Cl1 Ca2 -87.84(10) 7_666 9_566
O3 Ca2 Cl1 Ca2 114.24(13) 8_556 9_566
O3 Ca2 Cl1 Ca2 -25.03(8) . 9_566
O1A Ca2 Cl1 Ca2 137.39(7) . 9_566
O1 Ca2 Cl1 Ca2 137.39(7) 8_556 9_566
O1 Ca2 Cl1 Ca2 137.39(7) . 9_566
O3 Ca2 Cl1 Ca2 -111.15(12) 11_656 9_566
O3 Ca2 Cl1 Ca2 -162.10(7) 6_654 9_566
O4 Ca2 Cl1 Ca2 39.79(9) 9_566 9_566
Cl1 Ca2 Cl1 Ca2 137.39(7) 8_556 9_566
Cl1 Ca2 Cl1 Ca2 -42.61(7) 7_776 9_566
O2 Ca2 O1 O1 -121.4(5) 7_666 8_556
O3 Ca2 O1 O1 163.19(6) 8_556 8_556
O3 Ca2 O1 O1 19.62(10) . 8_556
O1A Ca2 O1 O1 0.000(5) . 8_556
O3 Ca2 O1 O1 -59.61(5) 11_656 8_556
O3 Ca2 O1 O1 -115.66(12) 6_654 8_556
O4 Ca2 O1 O1 94.70(10) 9_566 8_556
Cl1 Ca2 O1 O1 0.000(3) . 8_556
Cl1 Ca2 O1 O1 180.000(3) 8_556 8_556
Cl1 Ca2 O1 O1 0.000(3) 7_776 8_556
O2 Ca2 O1 Ca2 -60.7(10) 7_666 3_765
O3 Ca2 O1 Ca2 -136.1(5) 8_556 3_765
O3 Ca2 O1 Ca2 80.3(4) . 3_765
O1A Ca2 O1 Ca2 60.7(5) . 3_765
O1 Ca2 O1 Ca2 60.7(5) 8_556 3_765
O3 Ca2 O1 Ca2 1.1(5) 11_656 3_765
O3 Ca2 O1 Ca2 -54.9(4) 6_654 3_765
O4 Ca2 O1 Ca2 155.4(4) 9_566 3_765
Cl1 Ca2 O1 Ca2 60.7(5) . 3_765
Cl1 Ca2 O1 Ca2 -119.3(5) 8_556 3_765
Cl1 Ca2 O1 Ca2 60.7(5) 7_776 3_765
O2 Ca2 O1 Ca2 177.90(8) 7_666 5_675
O3 Ca2 O1 Ca2 102.5(5) 8_556 5_675
O3 Ca2 O1 Ca2 -41.1(6) . 5_675
O1A Ca2 O1 Ca2 -60.7(5) . 5_675
O1 Ca2 O1 Ca2 -60.7(5) 8_556 5_675
O3 Ca2 O1 Ca2 -120.3(5) 11_656 5_675
O3 Ca2 O1 Ca2 -176.4(6) 6_654 5_675
O4 Ca2 O1 Ca2 34.0(6) 9_566 5_675
Cl1 Ca2 O1 Ca2 -60.7(5) . 5_675
Cl1 Ca2 O1 Ca2 119.3(5) 8_556 5_675
Cl1 Ca2 O1 Ca2 -60.7(5) 7_776 5_675
O2 Ca2 O1A Ca2 0 7_666 3_765
O3 Ca2 O1A Ca2 -107.19(6) 8_556 3_765
O3 Ca2 O1A Ca2 107.19(6) . 3_765
O1 Ca2 O1A Ca2 90 8_556 3_765
O1 Ca2 O1A Ca2 -90 . 3_765
O3 Ca2 O1A Ca2 29.41(5) 11_656 3_765
O3 Ca2 O1A Ca2 -29.41(5) 6_654 3_765
O4 Ca2 O1A Ca2 180 9_566 3_765
Cl1 Ca2 O1A Ca2 90 . 3_765
Cl1 Ca2 O1A Ca2 -90 8_556 3_765
Cl1 Ca2 O1A Ca2 90 7_776 3_765
O2 Ca2 O1A Ca2 180 7_666 5_675
O3 Ca2 O1A Ca2 72.81(6) 8_556 5_675
O3 Ca2 O1A Ca2 -72.81(6) . 5_675
O1 Ca2 O1A Ca2 -90 8_556 5_675
O1 Ca2 O1A Ca2 90 . 5_675
O3 Ca2 O1A Ca2 -150.59(5) 11_656 5_675
O3 Ca2 O1A Ca2 150.59(5) 6_654 5_675
O4 Ca2 O1A Ca2 0 9_566 5_675
Cl1 Ca2 O1A Ca2 -90 . 5_675
Cl1 Ca2 O1A Ca2 90 8_556 5_675
Cl1 Ca2 O1A Ca2 -90 7_776 5_675
